data_1572812
loop_
_publ_author_name
'Grauer, Maxim'
'Benndorf, Christopher'
'Rohr, Valentin'
'Paulmann, Carsten'
'Oeckler, Oliver'

_publ_contact_author
;
 Prof. Dr. Oliver Oeckler
 Institute for Mineralogy, Crystallography and Materials Science
 Faculty of Chemistry and Mineralogy
 Leipzig University
 Scharnhorststr. 20
 04275 Leipzig, Germany
;
_publ_section_title
;
 Investigations of Some Disordered Quaternary Compounds in the Systems
 Ag/Pb/Sb/Se and Ag/Pb/Sb/Te
;
_journal_issue 9
_journal_name_full Crystals
_journal_page_first 789
_journal_paper_doi 10.3390/cryst14090789
_journal_volume 14
_journal_year 2024
_chemical_formula_moiety 'Ag0.61 Pb1.79 Sb2.61 Se6'
_chemical_formula_sum 'Ag0.61 Pb1.79 Sb2.61 Se6'
_chemical_formula_weight 1226.96
_chemical_name_common 'silver lead antimony selenide'
_chemical_name_systematic 'silver lead antimony selenide'
_space_group_crystal_system orthorhombic
_space_group_IT_number 63
_space_group_name_Hall '-C 2c 2'
_space_group_name_H-M_alt 'C m c m'
_atom_sites_solution_hydrogens none
_atom_sites_solution_primary direct
_atom_sites_solution_secondary none
_audit_creation_method SHELXL-2017/1
_cell_angle_alpha 90
_cell_angle_beta 90
_cell_angle_gamma 90
_cell_formula_units_Z 4
_cell_length_a 4.2118(1)
_cell_length_b 13.859(1)
_cell_length_c 20.862(1)
_cell_measurement_reflns_used 2806
_cell_measurement_temperature 295(2)
_cell_measurement_theta_max 27.5730
_cell_measurement_theta_min 2.7450
_cell_volume 1217.74(11)
_computing_cell_refinement 'CrysAlisPro 1.171.41.123a (Rigaku Oxford Diffraction, 2022)'
_computing_data_collection manual
_computing_data_reduction 'CrysAlisPro 1.171.41.123a (Rigaku Oxford Diffraction, 2022)'
_computing_molecular_graphics 'Diamond Version 4.6.3 (Brandenburg, 2020)'
_computing_structure_refinement 'SHELXL-2017/1 (Sheldrick, 2017)'
_computing_structure_solution 'SHELXs-2017/1 (Sheldrick, 2017)'
_diffrn_ambient_temperature 295(2)
_diffrn_detector 'Pilatus CdTe 1M'
_diffrn_detector_area_resol_mean 5.8140
_diffrn_measured_fraction_theta_full 0.997
_diffrn_measured_fraction_theta_max 0.995
_diffrn_measurement_device 'Four circle Kappa diffractometer with Euler cradle'
_diffrn_measurement_device_type 'Huber heavy-duty goniometer'
_diffrn_measurement_method 'oscillation \w scan'
_diffrn_radiation_monochromator 'Water cooled Double Crystal Monochromator Si(111)'
_diffrn_radiation_type synchrotron
_diffrn_radiation_wavelength 0.5001
_diffrn_reflns_av_R_equivalents 0.0558
_diffrn_reflns_av_unetI/netI 0.0434
_diffrn_reflns_Laue_measured_fraction_full 0.997
_diffrn_reflns_Laue_measured_fraction_max 0.995
_diffrn_reflns_limit_h_max 5
_diffrn_reflns_limit_h_min -6
_diffrn_reflns_limit_k_max 16
_diffrn_reflns_limit_k_min -21
_diffrn_reflns_limit_l_max 32
_diffrn_reflns_limit_l_min -27
_diffrn_reflns_number 9589
_diffrn_reflns_point_group_measured_fraction_full 0.997
_diffrn_reflns_point_group_measured_fraction_max 0.995
_diffrn_reflns_theta_full 17.461
_diffrn_reflns_theta_max 22.618
_diffrn_reflns_theta_min 2.179
_diffrn_source 'DESY PetraIII P24'
_exptl_absorpt_coefficient_mu 19.408
_exptl_absorpt_correction_T_max 0.7599
_exptl_absorpt_correction_T_min 0.4754
_exptl_absorpt_correction_type multi-scan
_exptl_absorpt_process_details 'SADABS V2014/4 (Bruker AXS Inc.)'
_exptl_crystal_colour 'metallic grey'
_exptl_crystal_density_diffrn 6.692
_exptl_crystal_description cuboid
_exptl_crystal_F_000 2048
_exptl_crystal_size_max 0.04
_exptl_crystal_size_mid 0.03
_exptl_crystal_size_min 0.02
_refine_diff_density_max 1.746
_refine_diff_density_min -2.632
_refine_diff_density_rms 0.312
_refine_ls_extinction_method none
_refine_ls_goodness_of_fit_ref 1.349
_refine_ls_hydrogen_treatment undef
_refine_ls_matrix_type full
_refine_ls_number_parameters 43
_refine_ls_number_reflns 1325
_refine_ls_number_restraints 3
_refine_ls_restrained_S_all 1.348
_refine_ls_R_factor_all 0.0413
_refine_ls_R_factor_gt 0.0360
_refine_ls_shift/su_max 0.006
_refine_ls_shift/su_mean 0.001
_refine_ls_structure_factor_coef Fsqd
_refine_ls_weighting_details 'w=1/[\s^2^(Fo^2^)+(0.0313P)^2^+4.0000P] where P=(Fo^2^+2Fc^2^)/3'
_refine_ls_weighting_scheme calc
_refine_ls_wR_factor_gt 0.0965
_refine_ls_wR_factor_ref 0.0991
_reflns_Friedel_coverage 0.000
_reflns_number_gt 1160
_reflns_number_total 1325
_reflns_threshold_expression 'I > 2\s(I)'
_cod_data_source_file Ag0.61Pb1.79Sb2.61Se6_FINAL.cif
_cod_data_source_block Ag0.61Pb1.79Sb2.61Se6
_cod_database_code 1572812
_shelx_shelxl_version_number 2017/1
_shelx_space_group_comment
;
The symmetry employed for this shelxl refinement is uniquely defined
by the following loop, which should always be used as a source of
symmetry information in preference to the above space-group names.
They are only intended as comments.
;

loop_
_space_group_symop_operation_xyz
'x, y, z'
'-x, -y, z+1/2'
'-x, y, -z+1/2'
'x, -y, -z'
'x+1/2, y+1/2, z'
'-x+1/2, -y+1/2, z+1/2'
'-x+1/2, y+1/2, -z+1/2'
'x+1/2, -y+1/2, -z'
'-x, -y, -z'
'x, y, -z-1/2'
'x, -y, z-1/2'
'-x, y, z'
'-x+1/2, -y+1/2, -z'
'x+1/2, y+1/2, -z-1/2'
'x+1/2, -y+1/2, z-1/2'
'-x+1/2, y+1/2, z'

loop_
_atom_site_label
_atom_site_type_symbol
_atom_site_fract_x
_atom_site_fract_y
_atom_site_fract_z
_atom_site_U_iso_or_equiv
_atom_site_adp_type
_atom_site_occupancy
_atom_site_site_symmetry_order
_atom_site_calc_flag
_atom_site_refinement_flags_posn
_atom_site_refinement_flags_adp
_atom_site_refinement_flags_occupancy
_atom_site_disorder_assembly
_atom_site_disorder_group
Pb1 Pb 0.000000 0.81198(4) 0.250000 0.05015(17) Uani 1 4 d S T P . .
Sb2 Sb 0.000000 0.36267(3) 0.05046(3) 0.03887(16) Uani 0.6849(9) 2 d S T P . .
Pb2 Pb 0.000000 0.36267(3) 0.05046(3) 0.03887(16) Uani 0.2610(13) 2 d S T P . .
Ag2 Ag 0.000000 0.36267(3) 0.05046(3) 0.03887(16) Uani 0.0542(12) 2 d S T P . .
Sb3 Sb 0.000000 0.08599(4) 0.13111(3) 0.03991(17) Uani 0.6179(9) 2 d S T P . .
Pb3 Pb 0.000000 0.08599(4) 0.13111(3) 0.03991(17) Uani 0.1336(13) 2 d S T P . .
Ag3 Ag 0.000000 0.08599(4) 0.13111(3) 0.03991(17) Uani 0.2486(12) 2 d S T P . .
Se4 Se 0.000000 0.45716(5) 0.16526(4) 0.03065(17) Uani 1 2 d S T P . .
Se5 Se 0.000000 0.16678(8) 0.250000 0.0366(2) Uani 1 4 d S T P . .
Se6 Se 0.000000 0.25856(6) 0.59909(4) 0.03623(19) Uani 1 2 d S T P . .
Se7 Se 0.000000 0.000000 0.000000 0.0404(3) Uani 1 4 d S T P . .

loop_
_atom_site_aniso_label
_atom_site_aniso_U_11
_atom_site_aniso_U_22
_atom_site_aniso_U_33
_atom_site_aniso_U_23
_atom_site_aniso_U_13
_atom_site_aniso_U_12
Pb1 0.0335(2) 0.0436(3) 0.0733(4) 0.000 0.000 0.000
Sb2 0.0307(2) 0.0318(2) 0.0541(3) 0.00011(18) 0.000 0.000
Pb2 0.0307(2) 0.0318(2) 0.0541(3) 0.00011(18) 0.000 0.000
Ag2 0.0307(2) 0.0318(2) 0.0541(3) 0.00011(18) 0.000 0.000
Sb3 0.0300(3) 0.0354(3) 0.0544(3) 0.0058(2) 0.000 0.000
Pb3 0.0300(3) 0.0354(3) 0.0544(3) 0.0058(2) 0.000 0.000
Ag3 0.0300(3) 0.0354(3) 0.0544(3) 0.0058(2) 0.000 0.000
Se4 0.0312(3) 0.0288(3) 0.0320(3) 0.0017(2) 0.000 0.000
Se5 0.0260(4) 0.0308(5) 0.0531(7) 0.000 0.000 0.000
Se6 0.0359(4) 0.0297(3) 0.0431(4) -0.0051(3) 0.000 0.000
Se7 0.0312(5) 0.0465(6) 0.0434(6) 0.0119(5) 0.000 0.000

loop_
_atom_type_symbol
_atom_type_description
_atom_type_scat_dispersion_real
_atom_type_scat_dispersion_imag
_atom_type_scat_source
Pb Pb -0.7066 5.7775 'International Tables Vol C Tables 4.2.6.8 and 6.1.1.4'
Sb Sb -1.3531 0.8253 'International Tables Vol C Tables 4.2.6.8 and 6.1.1.4'
Ag Ag -2.9138 0.5843 'International Tables Vol C Tables 4.2.6.8 and 6.1.1.4'
Se Se 0.2909 1.2188 'International Tables Vol C Tables 4.2.6.8 and 6.1.1.4'

loop_
_geom_angle_atom_site_label_1
_geom_angle_atom_site_label_2
_geom_angle_atom_site_label_3
_geom_angle
_geom_angle_site_symmetry_1
_geom_angle_site_symmetry_3
_geom_angle_publ_flag
Se5 Pb1 Se5 92.60(4) 5_455 5 ?
Se5 Pb1 Se6 78.178(13) 5_455 2_564 ?
Se5 Pb1 Se6 78.178(13) 5 2_564 ?
Se5 Pb1 Se6 78.178(13) 5_455 9_566 ?
Se5 Pb1 Se6 78.178(13) 5 9_566 ?
Se6 Pb1 Se6 145.50(3) 2_564 9_566 ?
Se5 Pb1 Se4 148.746(12) 5_455 14_556 ?
Se5 Pb1 Se4 87.771(16) 5 14_556 ?
Se6 Pb1 Se4 132.115(14) 2_564 14_556 ?
Se6 Pb1 Se4 71.314(17) 9_566 14_556 ?
Se5 Pb1 Se4 148.746(12) 5_455 5 ?
Se5 Pb1 Se4 87.771(16) 5 5 ?
Se6 Pb1 Se4 71.314(17) 2_564 5 ?
Se6 Pb1 Se4 132.115(14) 9_566 5 ?
Se4 Pb1 Se4 62.51(2) 14_556 5 ?
Se5 Pb1 Se4 87.771(16) 5_455 5_455 ?
Se5 Pb1 Se4 148.746(12) 5 5_455 ?
Se6 Pb1 Se4 71.314(17) 2_564 5_455 ?
Se6 Pb1 Se4 132.115(14) 9_566 5_455 ?
Se4 Pb1 Se4 107.61(3) 14_556 5_455 ?
Se4 Pb1 Se4 76.356(18) 5 5_455 ?
Se5 Pb1 Se4 87.771(16) 5_455 14_456 ?
Se5 Pb1 Se4 148.746(12) 5 14_456 ?
Se6 Pb1 Se4 132.115(14) 2_564 14_456 ?
Se6 Pb1 Se4 71.314(17) 9_566 14_456 ?
Se4 Pb1 Se4 76.356(18) 14_556 14_456 ?
Se4 Pb1 Se4 107.61(3) 5 14_456 ?
Se4 Pb1 Se4 62.51(2) 5_455 14_456 ?
Se4 Sb2 Se6 88.33(2) . 6_454 ?
Se4 Sb2 Se6 88.33(2) . 6_554 ?
Se6 Sb2 Se6 94.03(3) 6_454 6_554 ?
Se4 Sb2 Se7 90.202(16) . 5 ?
Se6 Sb2 Se7 176.689(19) 6_454 5 ?
Se6 Sb2 Se7 88.888(12) 6_554 5 ?
Se4 Sb2 Se7 90.202(16) . 5_455 ?
Se6 Sb2 Se7 88.888(12) 6_454 5_455 ?
Se6 Sb2 Se7 176.689(19) 6_554 5_455 ?
Se7 Sb2 Se7 88.152(13) 5 5_455 ?
Se4 Sb2 Se6 176.15(3) . 10_556 ?
Se6 Sb2 Se6 94.29(2) 6_454 10_556 ?
Se6 Sb2 Se6 94.29(2) 6_554 10_556 ?
Se7 Sb2 Se6 87.035(15) 5 10_556 ?
Se7 Sb2 Se6 87.035(15) 5_455 10_556 ?
Se5 Sb3 Se4 91.71(3) . 5_445 ?
Se5 Sb3 Se4 91.71(3) . 5_545 ?
Se4 Sb3 Se4 95.21(3) 5_445 5_545 ?
Se5 Sb3 Se7 179.25(3) . . ?
Se4 Sb3 Se7 88.80(2) 5_445 . ?
Se4 Sb3 Se7 88.80(2) 5_545 . ?
Se5 Sb3 Se6 84.84(3) . 6_554 ?
Se4 Sb3 Se6 174.43(3) 5_445 6_554 ?
Se4 Sb3 Se6 89.270(15) 5_545 6_554 ?
Se7 Sb3 Se6 94.61(2) . 6_554 ?
Se5 Sb3 Se6 84.84(3) . 6_454 ?
Se4 Sb3 Se6 89.270(15) 5_445 6_454 ?
Se4 Sb3 Se6 174.43(3) 5_545 6_454 ?
Se7 Sb3 Se6 94.61(2) . 6_454 ?
Se6 Sb3 Se6 86.07(2) 6_554 6_454 ?
Sb2 Se4 Sb3 94.65(2) . 5 ?
Sb2 Se4 Sb3 94.65(2) . 5_455 ?
Sb3 Se4 Sb3 95.21(3) 5 5_455 ?
Sb2 Se4 Pb1 99.90(2) . 5_445 ?
Sb3 Se4 Pb1 162.93(3) 5 5_445 ?
Sb3 Se4 Pb1 92.464(12) 5_455 5_445 ?
Sb2 Se4 Pb1 99.90(2) . 5_545 ?
Sb3 Se4 Pb1 92.464(11) 5 5_545 ?
Sb3 Se4 Pb1 162.93(3) 5_455 5_545 ?
Pb1 Se4 Pb1 76.354(18) 5_445 5_545 ?
Sb3 Se5 Sb3 131.41(5) . 10_556 ?
Sb3 Se5 Pb1 106.512(13) . 5_545 ?
Sb3 Se5 Pb1 106.512(12) 10_556 5_545 ?
Sb3 Se5 Pb1 106.512(13) . 5_445 ?
Sb3 Se5 Pb1 106.512(12) 10_556 5_445 ?
Pb1 Se5 Pb1 92.60(4) 5_545 5_445 ?
Sb2 Se6 Sb2 94.03(3) 6_455 6 ?
Sb2 Se6 Sb3 169.42(3) 6_455 6 ?
Sb2 Se6 Sb3 89.112(11) 6 6 ?
Sb2 Se6 Sb3 89.112(11) 6_455 6_455 ?
Sb2 Se6 Sb3 169.42(3) 6 6_455 ?
Sb3 Se6 Sb3 86.07(2) 6 6_455 ?
Sb2 Se6 Pb1 99.41(2) 6_455 9_566 ?
Sb2 Se6 Pb1 99.41(2) 6 9_566 ?
Sb3 Se6 Pb1 90.02(2) 6 9_566 ?
Sb3 Se6 Pb1 90.02(2) 6_455 9_566 ?
Sb2 Se6 Sb2 85.70(2) 6_455 10_556 ?
Sb2 Se6 Sb2 85.70(2) 6 10_556 ?
Sb3 Se6 Sb2 84.46(2) 6 10_556 ?
Sb3 Se6 Sb2 84.46(2) 6_455 10_556 ?
Pb1 Se6 Sb2 172.43(3) 9_566 10_556 ?
Sb3 Se7 Sb3 180.0 9 . ?
Sb3 Se7 Sb2 93.879(13) 9 5_445 ?
Sb3 Se7 Sb2 86.121(13) . 5_445 ?
Sb3 Se7 Sb2 86.121(13) 9 13 ?
Sb3 Se7 Sb2 93.879(13) . 13 ?
Sb2 Se7 Sb2 180.00(2) 5_445 13 ?
Sb3 Se7 Sb2 93.880(13) 9 5_545 ?
Sb3 Se7 Sb2 86.121(13) . 5_545 ?
Sb2 Se7 Sb2 88.151(13) 5_445 5_545 ?
Sb2 Se7 Sb2 91.849(13) 13 5_545 ?
Sb3 Se7 Sb2 86.120(13) 9 13_455 ?
Sb3 Se7 Sb2 93.879(13) . 13_455 ?
Sb2 Se7 Sb2 91.849(13) 5_445 13_455 ?
Sb2 Se7 Sb2 88.151(13) 13 13_455 ?
Sb2 Se7 Sb2 180.00(2) 5_545 13_455 ?

loop_
_geom_bond_atom_site_label_1
_geom_bond_atom_site_label_2
_geom_bond_distance
_geom_bond_site_symmetry_2
_geom_bond_publ_flag
Pb1 Se5 2.9128(9) 5_455 ?
Pb1 Se5 2.9128(9) 5 ?
Pb1 Se6 3.2966(9) 2_564 ?
Pb1 Se6 3.2966(9) 9_566 ?
Pb1 Se4 3.4070(7) 14_556 ?
Pb1 Se4 3.4070(7) 5 ?
Pb1 Se4 3.4070(7) 5_455 ?
Pb1 Se4 3.4070(7) 14_456 ?
Sb2 Se4 2.7296(9) . ?
Sb2 Se6 2.8787(6) 6_454 ?
Sb2 Se6 2.8787(6) 6_554 ?
Sb2 Se7 3.0274(3) 5 ?
Sb2 Se7 3.0274(3) 5_455 ?
Sb2 Se6 3.4374(10) 10_556 ?
Sb3 Se5 2.7213(8) . ?
Sb3 Se4 2.8515(6) 5_445 ?
Sb3 Se4 2.8515(6) 5_545 ?
Sb3 Se7 2.9835(6) . ?
Sb3 Se6 3.0858(7) 6_554 ?
Sb3 Se6 3.0858(7) 6_454 ?
